data_4512561
loop_
_publ_author_name
'Prasad, Karothu Durga'
'Cherukuvada, Suryanarayan'
'Ganduri, Ramesh'
'Stephen, L. Devaraj'
'Perumalla, Sravankumar'
'Guru Row, Tayur N.'

_publ_section_title
;
 Differential Cocrystallization Behavior of Isomeric Pyridine Carboxamides
 toward Antitubercular Drug Pyrazinoic Acid
;
_journal_issue 2
_journal_name_full 'Crystal Growth &amp; Design'
_journal_page_first 858
_journal_paper_doi 10.1021/cg501642m
_journal_volume 15
_journal_year 2015
_chemical_formula_sum 'C14 H22 N6 O6'
_chemical_formula_weight 370.38
_chemical_name_systematic
;
 ?
;
_space_group_IT_number 2
_symmetry_cell_setting triclinic
_symmetry_space_group_name_Hall '-P 1'
_symmetry_space_group_name_H-M 'P -1'
_atom_sites_solution_hydrogens geom
_atom_sites_solution_primary direct
_atom_sites_solution_secondary difmap
_audit_creation_method SHELXL-97
_cell_angle_alpha 64.251(9)
_cell_angle_beta 83.081(8)
_cell_angle_gamma 86.219(7)
_cell_formula_units_Z 2
_cell_length_a 8.5450(9)
_cell_length_b 10.4099(9)
_cell_length_c 11.0248(11)
_cell_measurement_temperature 298(2)
_cell_volume 876.77(16)
_computing_structure_refinement 'SHELXL-97 (Sheldrick, 1997)'
_diffrn_ambient_temperature 298(2)
_diffrn_measured_fraction_theta_full 0.999
_diffrn_measured_fraction_theta_max 0.999
_diffrn_radiation_monochromator graphite
_diffrn_radiation_source 'fine-focus sealed tube'
_diffrn_radiation_type MoK\a
_diffrn_radiation_wavelength 0.71073
_diffrn_reflns_av_R_equivalents 0.0460
_diffrn_reflns_av_sigmaI/netI 0.0348
_diffrn_reflns_limit_h_max 10
_diffrn_reflns_limit_h_min -10
_diffrn_reflns_limit_k_max 12
_diffrn_reflns_limit_k_min -12
_diffrn_reflns_limit_l_max 13
_diffrn_reflns_limit_l_min -13
_diffrn_reflns_number 14851
_diffrn_reflns_theta_full 26.00
_diffrn_reflns_theta_max 26.00
_diffrn_reflns_theta_min 3.00
_exptl_absorpt_coefficient_mu 0.111
_exptl_absorpt_correction_T_max 0.9781
_exptl_absorpt_correction_T_min 0.9674
_exptl_absorpt_correction_type multi-scan
_exptl_crystal_colour colorless
_exptl_crystal_density_diffrn 1.403
_exptl_crystal_density_method 'not measured'
_exptl_crystal_description Plate
_exptl_crystal_F_000 392
_exptl_crystal_size_max 0.30
_exptl_crystal_size_mid 0.20
_exptl_crystal_size_min 0.20
_refine_diff_density_max 0.230
_refine_diff_density_min -0.208
_refine_diff_density_rms 0.042
_refine_ls_extinction_method none
_refine_ls_goodness_of_fit_ref 1.052
_refine_ls_hydrogen_treatment mixed
_refine_ls_matrix_type full
_refine_ls_number_parameters 323
_refine_ls_number_reflns 3437
_refine_ls_number_restraints 0
_refine_ls_restrained_S_all 1.052
_refine_ls_R_factor_all 0.0753
_refine_ls_R_factor_gt 0.0504
_refine_ls_shift/su_max 0.000
_refine_ls_shift/su_mean 0.000
_refine_ls_structure_factor_coef Fsqd
_refine_ls_weighting_details 'calc w=1/[\s^2^(Fo^2^)+(0.0817P)^2^+0.0247P] where P=(Fo^2^+2Fc^2^)/3'
_refine_ls_weighting_scheme calc
_refine_ls_wR_factor_gt 0.1350
_refine_ls_wR_factor_ref 0.1555
_reflns_number_gt 2384
_reflns_number_total 3437
_reflns_threshold_expression >2sigma(I)
_cod_data_source_file POA_PPZ_Dihydrate.cif
_cod_data_source_block POA_PPZ_Dihydrate
_cod_depositor_comments
;
The following automatic conversions were performed:

'_symmetry_cell_setting' value 'Triclinic' changed to 'triclinic'
according to
/home/saulius/struct/COD-crude-data--automatic-downloads/rss-feeds/ACS/lib/dictionaries/cif_core.dic
dictionary named 'cif_core.dic' version 2.4.2 from 2011-04-26.

Automatic conversion script
Id: cif_fix_values 2935 2014-11-11 08:27:57Z andrius 

 Adding full bibliography for 4512557--4512561.cif.
;
_cod_original_cell_volume 876.77(15)
_cod_database_code 4512561

loop_
_symmetry_equiv_pos_as_xyz
'x, y, z'
'-x, -y, -z'

loop_
_atom_site_label
_atom_site_type_symbol
_atom_site_fract_x
_atom_site_fract_y
_atom_site_fract_z
_atom_site_U_iso_or_equiv
_atom_site_adp_type
_atom_site_occupancy
_atom_site_symmetry_multiplicity
_atom_site_calc_flag
C1 C -0.0354(2) 0.31883(19) 1.30938(18) 0.0424(4) Uani 1 1 d
C2 C 0.0404(2) 0.45585(19) 1.20330(17) 0.0407(4) Uani 1 1 d
C3 C 0.2312(3) 0.5684(2) 1.0362(2) 0.0614(6) Uani 1 1 d
C4 C 0.1679(3) 0.6981(2) 1.0213(2) 0.0607(6) Uani 1 1 d
C5 C -0.0240(2) 0.5866(2) 1.1867(2) 0.0518(5) Uani 1 1 d
C6 C 0.4055(2) 0.1008(2) 1.2245(2) 0.0471(5) Uani 1 1 d
C7 C 0.3728(3) -0.0070(2) 1.3690(2) 0.0494(5) Uani 1 1 d
C8 C 0.1502(2) -0.0958(2) 1.3065(2) 0.0488(5) Uani 1 1 d
C9 C 0.1832(3) 0.0126(2) 1.1619(2) 0.0498(5) Uani 1 1 d
C10 C 0.4656(2) 0.3166(2) 0.81493(18) 0.0434(4) Uani 1 1 d
C11 C 0.5525(2) 0.44551(18) 0.70739(17) 0.0400(4) Uani 1 1 d
C12 C 0.7488(3) 0.5377(2) 0.5397(2) 0.0631(6) Uani 1 1 d
C13 C 0.7009(3) 0.6723(2) 0.5192(2) 0.0618(6) Uani 1 1 d
C14 C 0.5037(3) 0.5821(2) 0.6852(2) 0.0538(5) Uani 1 1 d
N1 N 0.16917(19) 0.44532(17) 1.12713(16) 0.0526(4) Uani 1 1 d
N2 N 0.0386(2) 0.70952(16) 1.09665(18) 0.0592(5) Uani 1 1 d
N3 N 0.25879(19) 0.14024(17) 1.15538(18) 0.0455(4) Uani 1 1 d
N4 N 0.29642(19) -0.13514(16) 1.37545(17) 0.0430(4) Uani 1 1 d
N5 N 0.6754(2) 0.42251(17) 0.63292(17) 0.0553(5) Uani 1 1 d
N6 N 0.5765(2) 0.69741(17) 0.59031(19) 0.0637(5) Uani 1 1 d
O1 O 0.01782(16) 0.20386(13) 1.31013(15) 0.0590(4) Uani 1 1 d
O2 O -0.14585(17) 0.33313(14) 1.38621(14) 0.0624(4) Uani 1 1 d
O3 O 0.38066(18) 0.33635(14) 0.90507(14) 0.0608(4) Uani 1 1 d
O4 O 0.48302(16) 0.20194(14) 0.80354(15) 0.0595(4) Uani 1 1 d
O5 O 0.2476(2) 0.9506(2) 0.6742(2) 0.0859(6) Uani 1 1 d
O6 O 0.1841(2) 1.09021(19) 0.84012(18) 0.0711(5) Uani 1 1 d
H3 H 0.320(3) 0.559(3) 0.984(3) 0.101(9) Uiso 1 1 d
H4 H 0.211(2) 0.789(2) 0.955(2) 0.064(6) Uiso 1 1 d
H5 H -0.122(2) 0.595(2) 1.240(2) 0.064(6) Uiso 1 1 d
H6A H 0.482(2) 0.062(2) 1.175(2) 0.054(5) Uiso 1 1 d
H6B H 0.447(2) 0.191(2) 1.2167(19) 0.054(5) Uiso 1 1 d
H7A H 0.304(2) 0.033(2) 1.419(2) 0.064(6) Uiso 1 1 d
H7B H 0.475(3) -0.038(2) 1.409(2) 0.060(6) Uiso 1 1 d
H8A H 0.114(2) -0.182(2) 1.3091(19) 0.052(5) Uiso 1 1 d
H8B H 0.073(3) -0.058(2) 1.359(2) 0.067(6) Uiso 1 1 d
H9A H 0.254(2) -0.0300(19) 1.1122(18) 0.044(5) Uiso 1 1 d
H9B H 0.080(3) 0.045(2) 1.119(2) 0.063(6) Uiso 1 1 d
H12 H 0.833(3) 0.515(2) 0.492(2) 0.072(7) Uiso 1 1 d
H13 H 0.753(3) 0.754(2) 0.451(2) 0.073(7) Uiso 1 1 d
H14 H 0.412(3) 0.595(2) 0.737(3) 0.085(8) Uiso 1 1 d
H3A H 0.188(3) 0.186(2) 1.200(2) 0.070(7) Uiso 1 1 d
H3B H 0.285(2) 0.200(2) 1.069(2) 0.060(6) Uiso 1 1 d
H4A H 0.367(3) -0.179(2) 1.336(2) 0.063(6) Uiso 1 1 d
H4B H 0.264(2) -0.201(2) 1.470(2) 0.064(6) Uiso 1 1 d
H5B H 0.153(4) 0.890(3) 0.684(3) 0.132(11) Uiso 1 1 d
H5A H 0.213(4) 1.003(4) 0.740(4) 0.183(18) Uiso 1 1 d
H6C H 0.111(4) 1.137(3) 0.871(3) 0.133(13) Uiso 1 1 d
H6D H 0.284(3) 1.122(3) 0.832(3) 0.093(9) Uiso 1 1 d

loop_
_atom_site_aniso_label
_atom_site_aniso_U_11
_atom_site_aniso_U_22
_atom_site_aniso_U_33
_atom_site_aniso_U_23
_atom_site_aniso_U_13
_atom_site_aniso_U_12
C1 0.0414(10) 0.0420(10) 0.0406(10) -0.0155(8) -0.0002(8) -0.0016(8)
C2 0.0405(10) 0.0428(10) 0.0364(9) -0.0153(8) -0.0017(8) -0.0011(8)
C3 0.0617(14) 0.0585(14) 0.0518(13) -0.0167(11) 0.0145(10) -0.0069(10)
C4 0.0637(14) 0.0495(13) 0.0520(13) -0.0077(10) 0.0059(11) -0.0105(11)
C5 0.0492(12) 0.0452(11) 0.0521(12) -0.0155(9) 0.0057(9) 0.0002(9)
C6 0.0468(11) 0.0421(11) 0.0507(12) -0.0194(9) 0.0037(9) -0.0093(9)
C7 0.0573(13) 0.0476(11) 0.0444(11) -0.0203(9) -0.0052(10) -0.0049(10)
C8 0.0414(11) 0.0424(11) 0.0558(13) -0.0143(10) -0.0029(9) -0.0067(9)
C9 0.0489(12) 0.0456(11) 0.0528(12) -0.0186(10) -0.0076(10) -0.0017(9)
C10 0.0399(10) 0.0433(10) 0.0413(10) -0.0141(8) -0.0002(8) 0.0001(8)
C11 0.0432(10) 0.0408(10) 0.0354(9) -0.0162(8) -0.0025(8) -0.0013(8)
C12 0.0674(14) 0.0574(14) 0.0553(13) -0.0217(11) 0.0218(11) -0.0090(11)
C13 0.0751(15) 0.0478(13) 0.0499(13) -0.0110(10) 0.0079(11) -0.0149(11)
C14 0.0565(12) 0.0452(11) 0.0518(12) -0.0161(10) 0.0048(10) 0.0001(9)
N1 0.0538(10) 0.0485(10) 0.0479(10) -0.0168(8) 0.0092(8) -0.0046(8)
N2 0.0629(11) 0.0410(10) 0.0591(11) -0.0099(8) 0.0006(9) 0.0009(8)
N3 0.0509(10) 0.0366(8) 0.0387(9) -0.0095(7) 0.0055(7) 0.0005(7)
N4 0.0465(9) 0.0369(8) 0.0401(9) -0.0132(7) 0.0020(7) 0.0005(7)
N5 0.0620(11) 0.0457(10) 0.0527(10) -0.0202(8) 0.0127(8) -0.0049(8)
N6 0.0741(12) 0.0434(10) 0.0615(12) -0.0140(9) 0.0052(10) -0.0031(9)
O1 0.0567(8) 0.0409(8) 0.0719(10) -0.0220(7) 0.0143(7) -0.0044(6)
O2 0.0661(9) 0.0470(8) 0.0564(9) -0.0132(7) 0.0251(7) -0.0035(7)
O3 0.0725(10) 0.0494(8) 0.0489(8) -0.0160(7) 0.0184(7) -0.0051(7)
O4 0.0609(9) 0.0416(8) 0.0705(10) -0.0231(7) 0.0143(7) -0.0092(6)
O5 0.0702(11) 0.1123(15) 0.0882(13) -0.0569(12) 0.0147(9) -0.0298(10)
O6 0.0672(11) 0.0752(11) 0.0841(12) -0.0469(10) 0.0012(9) -0.0145(9)

loop_
_atom_type_symbol
_atom_type_description
_atom_type_scat_dispersion_real
_atom_type_scat_dispersion_imag
_atom_type_scat_source
C C 0.0033 0.0016 'International Tables Vol C Tables 4.2.6.8 and 6.1.1.4'
H H 0.0000 0.0000 'International Tables Vol C Tables 4.2.6.8 and 6.1.1.4'
N N 0.0061 0.0033 'International Tables Vol C Tables 4.2.6.8 and 6.1.1.4'
O O 0.0106 0.0060 'International Tables Vol C Tables 4.2.6.8 and 6.1.1.4'

loop_
_geom_angle_atom_site_label_1
_geom_angle_atom_site_label_2
_geom_angle_atom_site_label_3
_geom_angle
O2 C1 O1 126.38(17)
O2 C1 C2 115.99(15)
O1 C1 C2 117.63(15)
N1 C2 C5 121.39(17)
N1 C2 C1 118.09(15)
C5 C2 C1 120.53(16)
N1 C3 C4 122.7(2)
N2 C4 C3 122.0(2)
N2 C5 C2 122.95(18)
N3 C6 C7 110.97(16)
N4 C7 C6 110.32(16)
N4 C8 C9 110.82(15)
N3 C9 C8 110.63(17)
O3 C10 O4 126.20(17)
O3 C10 C11 116.16(16)
O4 C10 C11 117.62(16)
N5 C11 C14 121.03(17)
N5 C11 C10 117.67(15)
C14 C11 C10 121.28(16)
N5 C12 C13 122.6(2)
N6 C13 C12 122.2(2)
N6 C14 C11 122.61(18)
C2 N1 C3 115.69(17)
C5 N2 C4 115.31(17)
C9 N3 C6 111.32(15)
C8 N4 C7 111.47(15)
C12 N5 C11 116.11(17)
C13 N6 C14 115.50(18)

loop_
_geom_bond_atom_site_label_1
_geom_bond_atom_site_label_2
_geom_bond_distance
C1 O2 1.236(2)
C1 O1 1.249(2)
C1 C2 1.521(2)
C2 N1 1.330(2)
C2 C5 1.378(3)
C3 N1 1.331(3)
C3 C4 1.370(3)
C4 N2 1.331(3)
C5 N2 1.329(2)
C6 N3 1.487(3)
C6 C7 1.502(3)
C7 N4 1.494(2)
C8 N4 1.482(2)
C8 C9 1.505(3)
C9 N3 1.485(2)
C10 O3 1.241(2)
C10 O4 1.251(2)
C10 C11 1.515(3)
C11 N5 1.329(2)
C11 C14 1.378(3)
C12 N5 1.327(3)
C12 C13 1.361(3)
C13 N6 1.324(3)
C14 N6 1.332(3)

loop_
_geom_torsion_atom_site_label_1
_geom_torsion_atom_site_label_2
_geom_torsion_atom_site_label_3
_geom_torsion_atom_site_label_4
_geom_torsion
O2 C1 C2 N1 173.56(17)
O1 C1 C2 N1 -7.1(3)
O2 C1 C2 C5 -6.9(3)
O1 C1 C2 C5 172.47(17)
N1 C3 C4 N2 -0.5(4)
N1 C2 C5 N2 -1.3(3)
C1 C2 C5 N2 179.20(18)
N3 C6 C7 N4 55.9(2)
N4 C8 C9 N3 -56.0(2)
O3 C10 C11 N5 161.53(17)
O4 C10 C11 N5 -19.9(3)
O3 C10 C11 C14 -20.0(3)
O4 C10 C11 C14 158.61(18)
N5 C12 C13 N6 -0.6(4)
N5 C11 C14 N6 -0.7(3)
C10 C11 C14 N6 -179.13(19)
C5 C2 N1 C3 0.7(3)
C1 C2 N1 C3 -179.78(18)
C4 C3 N1 C2 0.2(3)
C2 C5 N2 C4 0.9(3)
C3 C4 N2 C5 0.0(3)
C8 C9 N3 C6 56.3(2)
C7 C6 N3 C9 -56.6(2)
C9 C8 N4 C7 56.4(2)
C6 C7 N4 C8 -56.2(2)
C13 C12 N5 C11 -0.9(3)
C14 C11 N5 C12 1.5(3)
C10 C11 N5 C12 -179.99(18)
C12 C13 N6 C14 1.5(3)
C11 C14 N6 C13 -0.8(3)
